data_1528742
loop_
_publ_author_name
'Moore, P.B.'

_publ_section_title
;
 Crystal chemistry of the basic manganese arsenate minerals 1. The crystal
 structures of flinkite, Mn(II)2 Mn(III) (O H)4 (As O4) and retzian,
 Mn(II)2 Y(III) (O H)4 As O4
;
_journal_name_full 'American Mineralogist'
_journal_page_first 1603
_journal_page_last 1613
_journal_volume 52
_journal_year 1967
_chemical_formula_sum 'As0.95 Ce0.28 H4 Mg0.2 Mn1.8 O8 Si0.05 Y0.72'
_chemical_name_systematic
;
(Mn1.8 Mg0.2) (Y0.72 Ce0.28) (O H)4 (As0.95 Si0.05 O4)
;
_space_group_IT_number 50
_symmetry_space_group_name_Hall '-P 2ab 2b'
_symmetry_space_group_name_H-M 'P b a n :2'
_cell_angle_alpha 90
_cell_angle_beta 90
_cell_angle_gamma 90
_cell_formula_units_Z 2
_cell_length_a 5.67
_cell_length_b 12.03
_cell_length_c 4.863
_cell_volume 331.706
_citation_journal_id_ASTM AMMIAY
_cod_data_source_file Moore_AMMIAY_1967_363.cif
_cod_data_source_block H4As0.95Ce0.28Mg0.2Mn1.8O8Si0.05Y0.72
_cod_original_cell_volume 331.7057
_cod_original_formula_sum 'H4 As0.95 Ce0.28 Mg0.2 Mn1.8 O8 Si0.05 Y0.72'
_cod_database_code 1528742

loop_
_symmetry_equiv_pos_as_xyz
x,y,z
-x+1/2,-y+1/2,z
x,-y+1/2,-z
-x+1/2,y,-z
-x,-y,-z
x-1/2,y-1/2,-z
-x,y-1/2,z
x-1/2,-y,z

loop_
_atom_site_label
_atom_site_type_symbol
_atom_site_fract_x
_atom_site_fract_y
_atom_site_fract_z
_atom_site_occupancy
_atom_site_U_iso_or_equiv
Si1 Si+4 0.75 0.25 0.5 0.05 0.0
Y1 Y+3 0.25 0.25 0 0.72 0.0
O2 O-2 0.5783 0.577 0.201 1 0.0
Ce1 Ce+3 0.25 0.25 0 0.28 0.0
Mg1 Mg+2 0.25 0.5548 0 0.1 0.0
As1 As+5 0.75 0.25 0.5 0.95 0.0
Mn1 Mn+2 0.25 0.5548 0 0.9 0.0
O1 O-2 0.5769 0.3198 0.3045 1 0.0
